data_1577012
loop_
_publ_author_name
'Zapf, Ludwig'
'Rivard, Eric'

_publ_section_title
;
 Achieving (quasi)-monocoordination in metal complexes with an
 exceptionally bulky carbene ligand.
;
_journal_issue 13
_journal_name_full 'Chemical science'
_journal_page_first 6500
_journal_page_last 6506
_journal_paper_doi 10.1039/d5sc09514j
_journal_volume 17
_journal_year 2026
_chemical_formula_moiety 'C45 H35 N2, C F3 O3 S'
_chemical_formula_sum 'C46 H35 F3 N2 O3 S'
_chemical_formula_weight 752.82
_space_group_crystal_system monoclinic
_space_group_IT_number 14
_space_group_name_Hall '-P 2yn'
_space_group_name_H-M_alt 'P 1 21/n 1'
_atom_sites_solution_hydrogens geom
_atom_sites_solution_primary dual
_atom_sites_solution_secondary difmap
_audit_creation_date 2025-07-22
_audit_update_record
;
2025-11-25 deposited with the CCDC.	2026-02-02 downloaded from the CCDC.
;
_cell_angle_alpha 90
_cell_angle_beta 104.901(3)
_cell_angle_gamma 90
_cell_formula_units_Z 4
_cell_length_a 11.1976(11)
_cell_length_b 17.9673(14)
_cell_length_c 19.1187(19)
_cell_measurement_reflns_used 9685
_cell_measurement_temperature 173(2)
_cell_measurement_theta_max 26.29
_cell_measurement_theta_min 2.20
_cell_volume 3717.2(6)
_computing_cell_refinement 'Saint+ ver. 8.40B (Bruker AXS)'
_computing_data_collection 'BIS 6.2.14 / APEX4 ver. 2021.10 (Bruker AXS)'
_computing_data_reduction 'Saint+ ver. 8.40B (Bruker AXS)'
_computing_molecular_graphics 'ShelXLe (Huebschle et all, 2011)'
_computing_publication_material 'SHELXL-2019/1 (Sheldrick, 2019)'
_computing_structure_refinement 'SHELXL-2019/1 (Sheldrick, 2019)'
_computing_structure_solution 'SHELXT 2018/2 (Sheldrick, 2018)'
_diffrn_ambient_environment N~2~
_diffrn_ambient_temperature 173(2)
_diffrn_detector CPA
_diffrn_detector_area_resol_mean 7.5
_diffrn_detector_type 'Photon III'
_diffrn_measured_fraction_theta_full 0.991
_diffrn_measured_fraction_theta_max 0.991
_diffrn_measurement_device 'four-circle diffractometer'
_diffrn_measurement_device_type 'Bruker D8-Venture'
_diffrn_measurement_method '\f and \w scans'
_diffrn_orient_matrix_type
;
 Sparks R.A., Computational Crystallography p1-18 (Clarendon Press, 1982)
;
_diffrn_orient_matrix_UB_11 0.0822633
_diffrn_orient_matrix_UB_12 -0.0087566
_diffrn_orient_matrix_UB_13 0.0347555
_diffrn_orient_matrix_UB_21 -0.0372106
_diffrn_orient_matrix_UB_22 0.0093240
_diffrn_orient_matrix_UB_23 0.0414641
_diffrn_orient_matrix_UB_31 -0.0197040
_diffrn_orient_matrix_UB_32 -0.0541669
_diffrn_orient_matrix_UB_33 0.0015188
_diffrn_radiation_monochromator 'multi-layer mirror'
_diffrn_radiation_probe x-ray
_diffrn_radiation_type MoK\a
_diffrn_radiation_wavelength 0.71073
_diffrn_radiation_xray_symbol K-L~2,3~
_diffrn_reflns_av_R_equivalents 0.0540
_diffrn_reflns_av_unetI/netI 0.0282
_diffrn_reflns_Laue_measured_fraction_full 0.991
_diffrn_reflns_Laue_measured_fraction_max 0.991
_diffrn_reflns_limit_h_max 13
_diffrn_reflns_limit_h_min -14
_diffrn_reflns_limit_k_max 22
_diffrn_reflns_limit_k_min -20
_diffrn_reflns_limit_l_max 23
_diffrn_reflns_limit_l_min -23
_diffrn_reflns_number 94628
_diffrn_reflns_point_group_measured_fraction_full 0.991
_diffrn_reflns_point_group_measured_fraction_max 0.991
_diffrn_reflns_theta_full 26.426
_diffrn_reflns_theta_max 26.426
_diffrn_reflns_theta_min 2.197
_diffrn_source 'micro-focus sealed X-ray tube'
_diffrn_source_type 'Incoatec ImS 2.0'
_diffrn_standards_number 0
_exptl_absorpt_coefficient_mu 0.148
_exptl_absorpt_correction_T_max 0.7454
_exptl_absorpt_correction_T_min 0.6855
_exptl_absorpt_correction_type multi-scan
_exptl_absorpt_process_details 'SADABS 2016/2 (Bruker AXS)'
_exptl_crystal_colour colourless
_exptl_crystal_density_diffrn 1.345
_exptl_crystal_description block
_exptl_crystal_F_000 1568
_exptl_crystal_preparation
;
 Crystals were grown at 20 \%C from saturated solution in CH2Cl2 / pentane. 
 For data collection the crystal was immersed in a film of perfluoropolyether 
 oil, mounted on a polyimide loop and transferred to stream of cold nitrogen 
 (Oxford Cryostream 800).
;
_exptl_crystal_size_max 1.000
_exptl_crystal_size_mid 0.551
_exptl_crystal_size_min 0.423
_refine_diff_density_max 0.347
_refine_diff_density_min -0.382
_refine_diff_density_rms 0.047
_refine_ls_extinction_method none
_refine_ls_goodness_of_fit_ref 1.064
_refine_ls_hydrogen_treatment constr
_refine_ls_matrix_type full
_refine_ls_number_parameters 533
_refine_ls_number_reflns 7568
_refine_ls_number_restraints 186
_refine_ls_restrained_S_all 1.105
_refine_ls_R_factor_all 0.0529
_refine_ls_R_factor_gt 0.0449
_refine_ls_shift/su_max 0.000
_refine_ls_shift/su_mean 0.000
_refine_ls_structure_factor_coef Fsqd
_refine_ls_weighting_details
;
 w=1/[\s^2^(Fo^2^)+(0.0006P)^2^+2.6287P] where P=(Fo^2^+2Fc^2^)/3
;
_refine_ls_weighting_scheme calc
_refine_ls_wR_factor_gt 0.0948
_refine_ls_wR_factor_ref 0.1016
_reflns_Friedel_coverage 0.000
_reflns_number_gt 6546
_reflns_number_total 7568
_reflns_threshold_expression 'I > 2\s(I)'
_cod_data_source_file d5sc09514j3.cif
_cod_data_source_block 2
_cod_original_sg_symbol_H-M 'P 21/n'
_cod_database_code 1577012
_shelx_shelxl_version_number 2019/1
_shelx_space_group_comment
;
 The symmetry employed for this shelxl refinement is uniquely defined by the 
 following loop, which should always be used as a source of symmetry 
 information in preference to the above space-group names. They are only 
 intended as comments.
;
_exptl_absorpt_special_details
;
 Incident beam scaling, empirical absorption correction using spherical 
 harmonics, and outlier rejection was employed as implemented in SADABS. 
 Additional spherical absorption correction with mu*r value set to 0.2 was 
 applied.
;
_shelx_estimated_absorpt_t_min 0.866
_shelx_estimated_absorpt_t_max 0.940

loop_
_space_group_symop_operation_xyz
'x, y, z'
'-x+1/2, y+1/2, -z+1/2'
'-x, -y, -z'
'x-1/2, -y-1/2, z-1/2'

loop_
_atom_site_label
_atom_site_type_symbol
_atom_site_fract_x
_atom_site_fract_y
_atom_site_fract_z
_atom_site_U_iso_or_equiv
_atom_site_adp_type
_atom_site_occupancy
_atom_site_site_symmetry_order
_atom_site_calc_flag
_atom_site_refinement_flags_posn
_atom_site_refinement_flags_adp
_atom_site_refinement_flags_occupancy
_atom_site_disorder_assembly
_atom_site_disorder_group
F1 F 0.37036(16) 0.79185(9) 0.18082(9) 0.0895(5) Uani 1 1 d . . . . .
C1 C 0.34539(18) 0.83253(11) 0.23289(11) 0.0500(5) Uani 1 1 d . . . . .
F2 F 0.29623(12) 0.78575(9) 0.27147(8) 0.0804(4) Uani 1 1 d . . . . .
F3 F 0.25639(13) 0.87999(8) 0.20211(8) 0.0797(4) Uani 1 1 d . . . . .
N1_1 N 0.68559(11) 0.67997(7) 0.40411(6) 0.0280(3) Uani 1 1 d . . . . .
C1_1 C 0.48956(14) 0.60702(8) 0.36291(8) 0.0299(3) Uani 1 1 d . . . . .
N2_1 N 0.81934(11) 0.77147(7) 0.41583(7) 0.0285(3) Uani 1 1 d . . . . .
C2_1 C 0.47962(16) 0.63079(9) 0.29283(9) 0.0360(4) Uani 1 1 d . . . . .
H2_1 H 0.543511 0.659931 0.282178 0.043 Uiso 1 1 calc R U . . .
C3_1 C 0.37598(17) 0.61198(10) 0.23797(9) 0.0437(4) Uani 1 1 d . . . . .
H3_1 H 0.370037 0.627815 0.189781 0.052 Uiso 1 1 calc R U . . .
C4_1 C 0.28166(16) 0.57052(10) 0.25289(10) 0.0441(4) Uani 1 1 d . . . . .
H4_1 H 0.211266 0.557827 0.215096 0.053 Uiso 1 1 calc R U . . .
C5_1 C 0.28996(16) 0.54768(10) 0.32261(10) 0.0407(4) Uani 1 1 d . . . . .
H5_1 H 0.224679 0.519774 0.333174 0.049 Uiso 1 1 calc R U . . .
C6_1 C 0.39305(15) 0.56526(9) 0.37722(9) 0.0364(4) Uani 1 1 d . . . . .
H6_1 H 0.398598 0.548807 0.425170 0.044 Uiso 1 1 calc R U . . .
C7_1 C 0.59526(14) 0.62903(8) 0.42781(8) 0.0290(3) Uani 1 1 d . . . . .
C8_1 C 0.77292(14) 0.65841(8) 0.36677(8) 0.0298(3) Uani 1 1 d . . . . .
C9_1 C 0.85809(14) 0.71616(8) 0.37434(8) 0.0305(3) Uani 1 1 d . . . . .
C10_1 C 0.71711(13) 0.74725(8) 0.43116(8) 0.0277(3) Uani 1 1 d . . . . .
H10_1 H 0.671928 0.774743 0.458222 0.033 Uiso 1 1 calc R U . . .
C11_1 C 0.53787(14) 0.67388(8) 0.48004(8) 0.0307(3) Uani 1 1 d . . . . .
C12_1 C 0.45598(16) 0.73137(10) 0.45131(10) 0.0397(4) Uani 1 1 d . . . . .
H12_1 H 0.435436 0.740787 0.400723 0.048 Uiso 1 1 calc R U . . .
C13_1 C 0.40456(18) 0.77466(11) 0.49564(11) 0.0497(5) Uani 1 1 d . . . . .
H13_1 H 0.349967 0.814083 0.475512 0.060 Uiso 1 1 calc R U . . .
C14_1 C 0.4322(2) 0.76089(12) 0.56912(11) 0.0536(5) Uani 1 1 d . . . . .
H14_1 H 0.396851 0.790782 0.599581 0.064 Uiso 1 1 calc R U . . .
C15_1 C 0.51108(19) 0.70367(12) 0.59797(10) 0.0510(5) Uani 1 1 d . . . . .
H15_1 H 0.529840 0.693978 0.648477 0.061 Uiso 1 1 calc R U . . .
C16_1 C 0.56367(16) 0.65983(10) 0.55376(9) 0.0383(4) Uani 1 1 d . . . . .
H16_1 H 0.617439 0.620134 0.574147 0.046 Uiso 1 1 calc R U . . .
C17_1 C 0.67730(14) 0.56317(8) 0.46341(8) 0.0311(3) Uani 1 1 d . . . . .
C18_1 C 0.78597(15) 0.57801(10) 0.51703(9) 0.0381(4) Uani 1 1 d . . . . .
H18_1 H 0.803340 0.627574 0.533877 0.046 Uiso 1 1 calc R U . . .
C19_1 C 0.86828(17) 0.52204(11) 0.54585(10) 0.0475(4) Uani 1 1 d . . . . .
H19_1 H 0.941427 0.533206 0.582265 0.057 Uiso 1 1 calc R U . . .
C20_1 C 0.84424(18) 0.44975(11) 0.52173(11) 0.0509(5) Uani 1 1 d . . . . .
H20_1 H 0.901285 0.411189 0.540985 0.061 Uiso 1 1 calc R U . . .
C21_1 C 0.73738(19) 0.43387(10) 0.46971(11) 0.0466(4) Uani 1 1 d . . . . .
H21_1 H 0.720202 0.384046 0.453618 0.056 Uiso 1 1 calc R U . . .
C22_1 C 0.65423(16) 0.49012(9) 0.44045(9) 0.0367(4) Uani 1 1 d . . . . .
H22_1 H 0.580917 0.478401 0.404388 0.044 Uiso 1 1 calc R U . . .
C23_1 C 0.78415(17) 0.59355(9) 0.32886(9) 0.0375(4) Uani 1 1 d . . . . .
H23_1 H 0.725560 0.554344 0.323531 0.045 Uiso 1 1 calc R U . . .
C24_1 C 0.88408(18) 0.58897(10) 0.29951(10) 0.0432(4) Uani 1 1 d . . . . .
H24_1 H 0.894662 0.545713 0.273165 0.052 Uiso 1 1 calc R U . . .
C25_1 C 0.97005(17) 0.64658(11) 0.30769(10) 0.0451(4) Uani 1 1 d . . . . .
H25_1 H 1.038178 0.641172 0.287030 0.054 Uiso 1 1 calc R U . . .
C26_1 C 0.95966(16) 0.71109(10) 0.34470(9) 0.0392(4) Uani 1 1 d . . . . .
H26_1 H 1.018514 0.750118 0.349798 0.047 Uiso 1 1 calc R U . . .
C27_1 C 0.88756(14) 0.84199(9) 0.44607(8) 0.0312(3) Uani 1 1 d . . . . .
C28_1 C 0.93528(14) 0.87439(9) 0.38415(9) 0.0327(3) Uani 1 1 d . . . . .
C29_1 C 0.85375(15) 0.87890(9) 0.31552(9) 0.0379(4) Uani 1 1 d . . . . .
H29_1 H 0.770405 0.863376 0.308527 0.046 Uiso 1 1 calc R U . . .
C30_1 C 0.89357(18) 0.90587(10) 0.25756(10) 0.0454(4) Uani 1 1 d . . . . .
H30_1 H 0.837479 0.908758 0.210981 0.054 Uiso 1 1 calc R U . . .
C31_1 C 1.01431(19) 0.92854(12) 0.26717(11) 0.0525(5) Uani 1 1 d . . . . .
H31_1 H 1.041566 0.946872 0.227298 0.063 Uiso 1 1 calc R U . . .
C32_1 C 1.09556(18) 0.92449(12) 0.33506(11) 0.0507(5) Uani 1 1 d . . . . .
H32_1 H 1.178801 0.940103 0.341740 0.061 Uiso 1 1 calc R U . . .
C33_1 C 1.05634(16) 0.89778(10) 0.39350(10) 0.0407(4) Uani 1 1 d . . . . .
H33_1 H 1.112593 0.895513 0.440056 0.049 Uiso 1 1 calc R U . . .
C34_1 C 0.79718(14) 0.89571(9) 0.46960(9) 0.0363(4) Uani 1 1 d . . . . .
C35_1 C 0.75798(17) 0.88001(12) 0.53171(10) 0.0466(4) Uani 1 1 d . . . . .
H35_1 H 0.783637 0.835251 0.557687 0.056 Uiso 1 1 calc R U . . .
C36_1 C 0.68193(19) 0.92927(15) 0.55571(12) 0.0613(6) Uani 1 1 d . . . . .
H36_1 H 0.652940 0.916981 0.596801 0.074 Uiso 1 1 calc R U . . .
C37_1 C 0.64791(18) 0.99596(14) 0.52052(14) 0.0668(7) Uani 1 1 d . . . . .
H37_1 H 0.599114 1.030663 0.538525 0.080 Uiso 1 1 calc R U . . .
C38_1 C 0.68522(19) 1.01151(12) 0.45949(14) 0.0620(6) Uani 1 1 d . . . . .
H38_1 H 0.660738 1.056945 0.434504 0.074 Uiso 1 1 calc R U . . .
C39_1 C 0.75857(17) 0.96171(10) 0.43344(12) 0.0477(4) Uani 1 1 d . . . . .
H39_1 H 0.782422 0.973073 0.390420 0.057 Uiso 1 1 calc R U . . .
C40_1 C 0.98918(14) 0.82106(10) 0.51467(8) 0.0352(3) Uani 1 1 d . . . . .
C41_1 C 1.01997(16) 0.74819(11) 0.53618(10) 0.0428(4) Uani 1 1 d . . . . .
H41_1 H 0.984097 0.708301 0.505254 0.051 Uiso 1 1 calc R U . . .
C42_1 C 1.10269(19) 0.73290(13) 0.60247(11) 0.0542(5) Uani 1 1 d . . . . .
H42_1 H 1.121769 0.682738 0.616764 0.065 Uiso 1 1 calc R U . . .
C43_1 C 1.15708(18) 0.79008(14) 0.64748(10) 0.0558(5) Uani 1 1 d . . . . .
H43_1 H 1.213136 0.779613 0.692879 0.067 Uiso 1 1 calc R U . . .
C44_1 C 1.12941(18) 0.86236(13) 0.62603(10) 0.0540(5) Uani 1 1 d . . . . .
H44_1 H 1.167897 0.901992 0.656470 0.065 Uiso 1 1 calc R U . . .
C45_1 C 1.04620(17) 0.87816(11) 0.56063(10) 0.0455(4) Uani 1 1 d . . . . .
H45_1 H 1.027672 0.928506 0.546875 0.055 Uiso 1 1 calc R U . . .
S1_2 S 0.4827(7) 0.8819(5) 0.2829(4) 0.0551(10) Uani 0.451(12) 1 d D U P A 1
O1_2 O 0.5619(9) 0.8283(5) 0.3274(4) 0.0559(15) Uani 0.451(12) 1 d D U P A 1
O2_2 O 0.4356(6) 0.9352(5) 0.3256(4) 0.0790(15) Uani 0.451(12) 1 d D U P A 1
O3_2 O 0.5296(7) 0.9138(4) 0.2256(4) 0.0703(15) Uani 0.451(12) 1 d D U P A 1
S1_12 S 0.4774(5) 0.8792(3) 0.2913(4) 0.0477(6) Uani 0.549(12) 1 d D U P A 2
O1_12 O 0.5619(7) 0.8158(4) 0.3078(4) 0.0548(13) Uani 0.549(12) 1 d D U P A 2
O2_12 O 0.4263(4) 0.9059(4) 0.3472(3) 0.0729(13) Uani 0.549(12) 1 d D U P A 2
O3_12 O 0.5082(6) 0.9333(4) 0.2452(4) 0.0778(14) Uani 0.549(12) 1 d D U P A 2

loop_
_atom_site_aniso_label
_atom_site_aniso_U_11
_atom_site_aniso_U_22
_atom_site_aniso_U_33
_atom_site_aniso_U_23
_atom_site_aniso_U_13
_atom_site_aniso_U_12
F1 0.0971(11) 0.0919(11) 0.0783(10) -0.0288(8) 0.0203(9) 0.0016(9)
C1 0.0490(11) 0.0485(11) 0.0466(10) 0.0068(9) 0.0018(8) 0.0085(9)
F2 0.0558(8) 0.0872(10) 0.0922(10) 0.0259(8) 0.0082(7) -0.0143(7)
F3 0.0645(8) 0.0660(8) 0.0854(10) 0.0086(7) -0.0231(7) 0.0155(7)
N1_1 0.0322(6) 0.0257(6) 0.0268(6) 0.0003(5) 0.0088(5) -0.0017(5)
C1_1 0.0329(8) 0.0261(7) 0.0297(7) -0.0009(6) 0.0064(6) -0.0001(6)
N2_1 0.0281(6) 0.0279(6) 0.0298(6) -0.0029(5) 0.0082(5) -0.0020(5)
C2_1 0.0403(9) 0.0339(8) 0.0327(8) 0.0023(6) 0.0075(7) -0.0041(7)
C3_1 0.0499(10) 0.0469(10) 0.0307(8) 0.0017(7) 0.0036(7) -0.0030(8)
C4_1 0.0385(9) 0.0478(10) 0.0404(9) -0.0084(8) 0.0001(7) -0.0029(8)
C5_1 0.0352(9) 0.0419(9) 0.0458(10) -0.0076(8) 0.0116(7) -0.0067(7)
C6_1 0.0385(9) 0.0372(9) 0.0349(8) -0.0007(7) 0.0121(7) -0.0039(7)
C7_1 0.0322(8) 0.0263(7) 0.0291(7) 0.0020(6) 0.0092(6) -0.0033(6)
C8_1 0.0341(8) 0.0292(7) 0.0268(7) 0.0016(6) 0.0091(6) 0.0024(6)
C9_1 0.0324(8) 0.0299(8) 0.0293(7) -0.0001(6) 0.0082(6) 0.0026(6)
C10_1 0.0298(7) 0.0279(7) 0.0250(7) 0.0003(6) 0.0064(6) 0.0002(6)
C11_1 0.0318(8) 0.0300(8) 0.0315(8) -0.0012(6) 0.0103(6) -0.0057(6)
C12_1 0.0416(9) 0.0385(9) 0.0405(9) 0.0019(7) 0.0131(7) 0.0021(7)
C13_1 0.0490(11) 0.0414(10) 0.0627(12) -0.0018(9) 0.0217(9) 0.0079(8)
C14_1 0.0595(12) 0.0527(11) 0.0577(12) -0.0133(9) 0.0314(10) -0.0002(9)
C15_1 0.0598(12) 0.0598(12) 0.0379(10) -0.0056(9) 0.0211(9) -0.0030(10)
C16_1 0.0433(9) 0.0404(9) 0.0324(8) -0.0004(7) 0.0120(7) -0.0029(7)
C17_1 0.0347(8) 0.0307(8) 0.0294(7) 0.0044(6) 0.0112(6) 0.0002(6)
C18_1 0.0386(9) 0.0394(9) 0.0351(8) 0.0049(7) 0.0075(7) -0.0018(7)
C19_1 0.0389(9) 0.0584(12) 0.0438(10) 0.0129(9) 0.0080(8) 0.0064(8)
C20_1 0.0507(11) 0.0507(11) 0.0541(11) 0.0177(9) 0.0187(9) 0.0204(9)
C21_1 0.0604(12) 0.0322(9) 0.0521(11) 0.0050(8) 0.0233(9) 0.0079(8)
C22_1 0.0440(9) 0.0325(8) 0.0352(8) 0.0025(7) 0.0133(7) -0.0001(7)
C23_1 0.0499(10) 0.0301(8) 0.0334(8) -0.0009(6) 0.0124(7) 0.0020(7)
C24_1 0.0556(11) 0.0363(9) 0.0399(9) -0.0031(7) 0.0163(8) 0.0107(8)
C25_1 0.0439(10) 0.0498(10) 0.0466(10) -0.0008(8) 0.0206(8) 0.0107(8)
C26_1 0.0355(8) 0.0416(9) 0.0433(9) -0.0014(7) 0.0149(7) 0.0014(7)
C27_1 0.0286(7) 0.0307(8) 0.0334(8) -0.0037(6) 0.0066(6) -0.0061(6)
C28_1 0.0321(8) 0.0298(8) 0.0365(8) 0.0003(6) 0.0091(6) -0.0028(6)
C29_1 0.0337(8) 0.0367(9) 0.0415(9) 0.0028(7) 0.0064(7) -0.0042(7)
C30_1 0.0505(10) 0.0450(10) 0.0377(9) 0.0060(8) 0.0059(8) -0.0067(8)
C31_1 0.0602(12) 0.0560(12) 0.0446(10) 0.0065(9) 0.0196(9) -0.0152(10)
C32_1 0.0418(10) 0.0613(12) 0.0504(11) 0.0027(9) 0.0144(8) -0.0174(9)
C33_1 0.0344(8) 0.0472(10) 0.0392(9) -0.0008(7) 0.0072(7) -0.0102(7)
C34_1 0.0300(8) 0.0355(8) 0.0419(9) -0.0124(7) 0.0065(7) -0.0066(6)
C35_1 0.0422(10) 0.0581(11) 0.0393(9) -0.0174(8) 0.0101(8) -0.0070(8)
C36_1 0.0429(11) 0.0908(17) 0.0508(12) -0.0359(12) 0.0132(9) -0.0075(11)
C37_1 0.0361(10) 0.0721(15) 0.0874(17) -0.0453(14) 0.0071(11) 0.0010(10)
C38_1 0.0446(11) 0.0443(11) 0.0930(17) -0.0200(11) 0.0105(11) 0.0029(9)
C39_1 0.0407(10) 0.0357(9) 0.0661(12) -0.0080(8) 0.0128(9) -0.0019(7)
C40_1 0.0296(8) 0.0448(9) 0.0321(8) 0.0003(7) 0.0093(6) -0.0045(7)
C41_1 0.0388(9) 0.0480(10) 0.0400(9) -0.0003(8) 0.0075(7) 0.0030(8)
C42_1 0.0493(11) 0.0633(13) 0.0467(11) 0.0089(9) 0.0066(9) 0.0127(10)
C43_1 0.0426(10) 0.0845(16) 0.0353(9) 0.0046(10) 0.0011(8) 0.0009(10)
C44_1 0.0475(11) 0.0704(14) 0.0388(10) -0.0052(9) 0.0016(8) -0.0151(10)
C45_1 0.0441(10) 0.0497(11) 0.0390(9) -0.0014(8) 0.0041(8) -0.0118(8)
S1_2 0.0505(15) 0.0503(14) 0.0551(16) 0.0088(11) -0.0032(11) 0.0044(12)
O1_2 0.0416(19) 0.058(3) 0.058(3) 0.016(2) -0.005(2) 0.001(2)
O2_2 0.081(2) 0.070(3) 0.073(3) -0.016(2) -0.004(2) 0.006(2)
O3_2 0.083(3) 0.055(3) 0.074(3) 0.017(2) 0.021(2) -0.012(2)
S1_12 0.0387(8) 0.0454(9) 0.0540(13) 0.0119(8) 0.0032(8) -0.0047(7)
O1_12 0.0390(16) 0.055(2) 0.061(3) 0.0098(19) -0.004(2) 0.0006(15)
O2_12 0.0750(19) 0.078(3) 0.061(2) -0.0205(19) 0.0096(16) -0.0060(19)
O3_12 0.082(2) 0.059(2) 0.090(3) 0.030(2) 0.0185(19) -0.0156(18)

loop_
_atom_type_symbol
_atom_type_description
_atom_type_scat_dispersion_real
_atom_type_scat_dispersion_imag
_atom_type_scat_source
C C 0.0033 0.0016 'International Tables Vol C Tables 4.2.6.8 and 6.1.1.4'
H H 0.0000 0.0000 'International Tables Vol C Tables 4.2.6.8 and 6.1.1.4'
N N 0.0061 0.0033 'International Tables Vol C Tables 4.2.6.8 and 6.1.1.4'
O O 0.0106 0.0060 'International Tables Vol C Tables 4.2.6.8 and 6.1.1.4'
F F 0.0171 0.0103 'International Tables Vol C Tables 4.2.6.8 and 6.1.1.4'
S S 0.1246 0.1234 'International Tables Vol C Tables 4.2.6.8 and 6.1.1.4'

loop_
_geom_angle_atom_site_label_1
_geom_angle_atom_site_label_2
_geom_angle_atom_site_label_3
_geom_angle
_geom_angle_site_symmetry_1
_geom_angle_site_symmetry_3
_geom_angle_publ_flag
F1 C1 F2 105.46(18) . . ?
F1 C1 F3 107.53(17) . . ?
F2 C1 F3 106.35(17) . . ?
F1 C1 S1_12 115.0(2) . . ?
F2 C1 S1_12 109.8(2) . . ?
F3 C1 S1_12 112.1(2) . . ?
F1 C1 S1_2 110.6(3) . . ?
F2 C1 S1_2 115.6(3) . . ?
F3 C1 S1_2 110.9(3) . . ?
C10_1 N1_1 C8_1 107.40(12) . . ?
C10_1 N1_1 C7_1 124.36(12) . . ?
C8_1 N1_1 C7_1 126.14(12) . . ?
C2_1 C1_1 C6_1 118.75(15) . . ?
C2_1 C1_1 C7_1 123.95(14) . . ?
C6_1 C1_1 C7_1 117.09(13) . . ?
C10_1 N2_1 C9_1 107.56(12) . . ?
C10_1 N2_1 C27_1 124.70(12) . . ?
C9_1 N2_1 C27_1 127.37(12) . . ?
C1_1 C2_1 C3_1 119.95(16) . . ?
C1_1 C2_1 H2_1 120.0 . . ?
C3_1 C2_1 H2_1 120.0 . . ?
C4_1 C3_1 C2_1 120.62(16) . . ?
C4_1 C3_1 H3_1 119.7 . . ?
C2_1 C3_1 H3_1 119.7 . . ?
C5_1 C4_1 C3_1 119.79(16) . . ?
C5_1 C4_1 H4_1 120.1 . . ?
C3_1 C4_1 H4_1 120.1 . . ?
C4_1 C5_1 C6_1 120.01(16) . . ?
C4_1 C5_1 H5_1 120.0 . . ?
C6_1 C5_1 H5_1 120.0 . . ?
C5_1 C6_1 C1_1 120.86(15) . . ?
C5_1 C6_1 H6_1 119.6 . . ?
C1_1 C6_1 H6_1 119.6 . . ?
N1_1 C7_1 C1_1 110.48(12) . . ?
N1_1 C7_1 C17_1 103.13(11) . . ?
C1_1 C7_1 C17_1 114.07(12) . . ?
N1_1 C7_1 C11_1 107.35(11) . . ?
C1_1 C7_1 C11_1 107.17(12) . . ?
C17_1 C7_1 C11_1 114.43(12) . . ?
C9_1 C8_1 C23_1 121.74(14) . . ?
C9_1 C8_1 N1_1 106.83(13) . . ?
C23_1 C8_1 N1_1 131.42(15) . . ?
C8_1 C9_1 C26_1 121.10(14) . . ?
C8_1 C9_1 N2_1 106.41(13) . . ?
C26_1 C9_1 N2_1 132.47(15) . . ?
N2_1 C10_1 N1_1 111.79(13) . . ?
N2_1 C10_1 H10_1 124.1 . . ?
N1_1 C10_1 H10_1 124.1 . . ?
C16_1 C11_1 C12_1 118.58(15) . . ?
C16_1 C11_1 C7_1 123.29(14) . . ?
C12_1 C11_1 C7_1 118.13(14) . . ?
C13_1 C12_1 C11_1 120.70(17) . . ?
C13_1 C12_1 H12_1 119.6 . . ?
C11_1 C12_1 H12_1 119.6 . . ?
C12_1 C13_1 C14_1 120.26(18) . . ?
C12_1 C13_1 H13_1 119.9 . . ?
C14_1 C13_1 H13_1 119.9 . . ?
C15_1 C14_1 C13_1 119.64(17) . . ?
C15_1 C14_1 H14_1 120.2 . . ?
C13_1 C14_1 H14_1 120.2 . . ?
C14_1 C15_1 C16_1 120.53(18) . . ?
C14_1 C15_1 H15_1 119.7 . . ?
C16_1 C15_1 H15_1 119.7 . . ?
C11_1 C16_1 C15_1 120.26(17) . . ?
C11_1 C16_1 H16_1 119.9 . . ?
C15_1 C16_1 H16_1 119.9 . . ?
C22_1 C17_1 C18_1 117.90(15) . . ?
C22_1 C17_1 C7_1 122.97(14) . . ?
C18_1 C17_1 C7_1 118.89(14) . . ?
C19_1 C18_1 C17_1 121.28(17) . . ?
C19_1 C18_1 H18_1 119.4 . . ?
C17_1 C18_1 H18_1 119.4 . . ?
C18_1 C19_1 C20_1 119.95(18) . . ?
C18_1 C19_1 H19_1 120.0 . . ?
C20_1 C19_1 H19_1 120.0 . . ?
C21_1 C20_1 C19_1 119.68(17) . . ?
C21_1 C20_1 H20_1 120.2 . . ?
C19_1 C20_1 H20_1 120.2 . . ?
C20_1 C21_1 C22_1 120.56(17) . . ?
C20_1 C21_1 H21_1 119.7 . . ?
C22_1 C21_1 H21_1 119.7 . . ?
C17_1 C22_1 C21_1 120.64(17) . . ?
C17_1 C22_1 H22_1 119.7 . . ?
C21_1 C22_1 H22_1 119.7 . . ?
C24_1 C23_1 C8_1 116.92(16) . . ?
C24_1 C23_1 H23_1 121.5 . . ?
C8_1 C23_1 H23_1 121.5 . . ?
C23_1 C24_1 C25_1 121.31(16) . . ?
C23_1 C24_1 H24_1 119.3 . . ?
C25_1 C24_1 H24_1 119.3 . . ?
C26_1 C25_1 C24_1 122.33(16) . . ?
C26_1 C25_1 H25_1 118.8 . . ?
C24_1 C25_1 H25_1 118.8 . . ?
C25_1 C26_1 C9_1 116.60(16) . . ?
C25_1 C26_1 H26_1 121.7 . . ?
C9_1 C26_1 H26_1 121.7 . . ?
N2_1 C27_1 C28_1 105.33(12) . . ?
N2_1 C27_1 C40_1 108.02(12) . . ?
C28_1 C27_1 C40_1 114.88(12) . . ?
N2_1 C27_1 C34_1 109.23(12) . . ?
C28_1 C27_1 C34_1 111.82(13) . . ?
C40_1 C27_1 C34_1 107.40(13) . . ?
C33_1 C28_1 C29_1 119.04(15) . . ?
C33_1 C28_1 C27_1 122.61(14) . . ?
C29_1 C28_1 C27_1 118.33(14) . . ?
C30_1 C29_1 C28_1 120.38(16) . . ?
C30_1 C29_1 H29_1 119.8 . . ?
C28_1 C29_1 H29_1 119.8 . . ?
C31_1 C30_1 C29_1 120.24(17) . . ?
C31_1 C30_1 H30_1 119.9 . . ?
C29_1 C30_1 H30_1 119.9 . . ?
C30_1 C31_1 C32_1 119.73(17) . . ?
C30_1 C31_1 H31_1 120.1 . . ?
C32_1 C31_1 H31_1 120.1 . . ?
C31_1 C32_1 C33_1 120.41(17) . . ?
C31_1 C32_1 H32_1 119.8 . . ?
C33_1 C32_1 H32_1 119.8 . . ?
C28_1 C33_1 C32_1 120.19(16) . . ?
C28_1 C33_1 H33_1 119.9 . . ?
C32_1 C33_1 H33_1 119.9 . . ?
C39_1 C34_1 C35_1 118.13(17) . . ?
C39_1 C34_1 C27_1 122.20(16) . . ?
C35_1 C34_1 C27_1 119.57(16) . . ?
C36_1 C35_1 C34_1 120.5(2) . . ?
C36_1 C35_1 H35_1 119.8 . . ?
C34_1 C35_1 H35_1 119.8 . . ?
C37_1 C36_1 C35_1 120.6(2) . . ?
C37_1 C36_1 H36_1 119.7 . . ?
C35_1 C36_1 H36_1 119.7 . . ?
C38_1 C37_1 C36_1 119.2(2) . . ?
C38_1 C37_1 H37_1 120.4 . . ?
C36_1 C37_1 H37_1 120.4 . . ?
C37_1 C38_1 C39_1 120.9(2) . . ?
C37_1 C38_1 H38_1 119.6 . . ?
C39_1 C38_1 H38_1 119.6 . . ?
C34_1 C39_1 C38_1 120.6(2) . . ?
C34_1 C39_1 H39_1 119.7 . . ?
C38_1 C39_1 H39_1 119.7 . . ?
C41_1 C40_1 C45_1 117.93(16) . . ?
C41_1 C40_1 C27_1 123.57(15) . . ?
C45_1 C40_1 C27_1 118.28(15) . . ?
C40_1 C41_1 C42_1 120.81(18) . . ?
C40_1 C41_1 H41_1 119.6 . . ?
C42_1 C41_1 H41_1 119.6 . . ?
C43_1 C42_1 C41_1 120.4(2) . . ?
C43_1 C42_1 H42_1 119.8 . . ?
C41_1 C42_1 H42_1 119.8 . . ?
C44_1 C43_1 C42_1 119.29(18) . . ?
C44_1 C43_1 H43_1 120.4 . . ?
C42_1 C43_1 H43_1 120.4 . . ?
C43_1 C44_1 C45_1 120.79(19) . . ?
C43_1 C44_1 H44_1 119.6 . . ?
C45_1 C44_1 H44_1 119.6 . . ?
C44_1 C45_1 C40_1 120.77(19) . . ?
C44_1 C45_1 H45_1 119.6 . . ?
C40_1 C45_1 H45_1 119.6 . . ?
O1_2 S1_2 O2_2 111.8(7) . . ?
O1_2 S1_2 O3_2 115.2(7) . . ?
O2_2 S1_2 O3_2 115.0(6) . . ?
O1_2 S1_2 C1 107.2(6) . . ?
O2_2 S1_2 C1 103.8(5) . . ?
O3_2 S1_2 C1 102.5(5) . . ?
O3_12 S1_12 O2_12 116.6(5) . . ?
O3_12 S1_12 O1_12 115.0(6) . . ?
O2_12 S1_12 O1_12 117.7(5) . . ?
O3_12 S1_12 C1 103.0(4) . . ?
O2_12 S1_12 C1 101.4(4) . . ?
O1_12 S1_12 C1 98.8(5) . . ?

loop_
_geom_bond_atom_site_label_1
_geom_bond_atom_site_label_2
_geom_bond_distance
_geom_bond_site_symmetry_2
_geom_bond_publ_flag
F1 C1 1.322(2) . ?
C1 F2 1.328(2) . ?
C1 F3 1.329(2) . ?
C1 S1_12 1.812(7) . ?
C1 S1_2 1.819(9) . ?
N1_1 C10_1 1.3264(19) . ?
N1_1 C8_1 1.4053(19) . ?
N1_1 C7_1 1.5172(18) . ?
C1_1 C2_1 1.383(2) . ?
C1_1 C6_1 1.399(2) . ?
C1_1 C7_1 1.530(2) . ?
N2_1 C10_1 1.3258(19) . ?
N2_1 C9_1 1.4079(19) . ?
N2_1 C27_1 1.5153(19) . ?
C2_1 C3_1 1.391(2) . ?
C2_1 H2_1 0.9500 . ?
C3_1 C4_1 1.381(3) . ?
C3_1 H3_1 0.9500 . ?
C4_1 C5_1 1.375(3) . ?
C4_1 H4_1 0.9500 . ?
C5_1 C6_1 1.379(2) . ?
C5_1 H5_1 0.9500 . ?
C6_1 H6_1 0.9500 . ?
C7_1 C17_1 1.545(2) . ?
C7_1 C11_1 1.546(2) . ?
C8_1 C9_1 1.392(2) . ?
C8_1 C23_1 1.395(2) . ?
C9_1 C26_1 1.398(2) . ?
C10_1 H10_1 0.9500 . ?
C11_1 C16_1 1.387(2) . ?
C11_1 C12_1 1.397(2) . ?
C12_1 C13_1 1.380(2) . ?
C12_1 H12_1 0.9500 . ?
C13_1 C14_1 1.381(3) . ?
C13_1 H13_1 0.9500 . ?
C14_1 C15_1 1.375(3) . ?
C14_1 H14_1 0.9500 . ?
C15_1 C16_1 1.392(2) . ?
C15_1 H15_1 0.9500 . ?
C16_1 H16_1 0.9500 . ?
C17_1 C22_1 1.387(2) . ?
C17_1 C18_1 1.400(2) . ?
C18_1 C19_1 1.380(2) . ?
C18_1 H18_1 0.9500 . ?
C19_1 C20_1 1.382(3) . ?
C19_1 H19_1 0.9500 . ?
C20_1 C21_1 1.375(3) . ?
C20_1 H20_1 0.9500 . ?
C21_1 C22_1 1.390(2) . ?
C21_1 H21_1 0.9500 . ?
C22_1 H22_1 0.9500 . ?
C23_1 C24_1 1.377(2) . ?
C23_1 H23_1 0.9500 . ?
C24_1 C25_1 1.395(3) . ?
C24_1 H24_1 0.9500 . ?
C25_1 C26_1 1.378(2) . ?
C25_1 H25_1 0.9500 . ?
C26_1 H26_1 0.9500 . ?
C27_1 C28_1 1.533(2) . ?
C27_1 C40_1 1.546(2) . ?
C27_1 C34_1 1.547(2) . ?
C28_1 C33_1 1.386(2) . ?
C28_1 C29_1 1.395(2) . ?
C29_1 C30_1 1.384(2) . ?
C29_1 H29_1 0.9500 . ?
C30_1 C31_1 1.378(3) . ?
C30_1 H30_1 0.9500 . ?
C31_1 C32_1 1.382(3) . ?
C31_1 H31_1 0.9500 . ?
C32_1 C33_1 1.387(2) . ?
C32_1 H32_1 0.9500 . ?
C33_1 H33_1 0.9500 . ?
C34_1 C39_1 1.385(3) . ?
C34_1 C35_1 1.397(3) . ?
C35_1 C36_1 1.386(3) . ?
C35_1 H35_1 0.9500 . ?
C36_1 C37_1 1.379(4) . ?
C36_1 H36_1 0.9500 . ?
C37_1 C38_1 1.366(4) . ?
C37_1 H37_1 0.9500 . ?
C38_1 C39_1 1.391(3) . ?
C38_1 H38_1 0.9500 . ?
C39_1 H39_1 0.9500 . ?
C40_1 C41_1 1.389(3) . ?
C40_1 C45_1 1.394(2) . ?
C41_1 C42_1 1.391(3) . ?
C41_1 H41_1 0.9500 . ?
C42_1 C43_1 1.377(3) . ?
C42_1 H42_1 0.9500 . ?
C43_1 C44_1 1.373(3) . ?
C43_1 H43_1 0.9500 . ?
C44_1 C45_1 1.383(3) . ?
C44_1 H44_1 0.9500 . ?
C45_1 H45_1 0.9500 . ?
S1_2 O1_2 1.432(9) . ?
S1_2 O2_2 1.442(8) . ?
S1_2 O3_2 1.450(8) . ?
S1_12 O3_12 1.413(6) . ?
S1_12 O2_12 1.420(6) . ?
S1_12 O1_12 1.462(7) . ?

loop_
_geom_torsion_atom_site_label_1
_geom_torsion_atom_site_label_2
_geom_torsion_atom_site_label_3
_geom_torsion_atom_site_label_4
_geom_torsion
_geom_torsion_site_symmetry_1
_geom_torsion_site_symmetry_2
_geom_torsion_site_symmetry_3
_geom_torsion_site_symmetry_4
_geom_torsion_publ_flag
C6_1 C1_1 C2_1 C3_1 -1.1(2) . . . . ?
C7_1 C1_1 C2_1 C3_1 -175.70(15) . . . . ?
C1_1 C2_1 C3_1 C4_1 0.9(3) . . . . ?
C2_1 C3_1 C4_1 C5_1 0.1(3) . . . . ?
C3_1 C4_1 C5_1 C6_1 -0.9(3) . . . . ?
C4_1 C5_1 C6_1 C1_1 0.7(3) . . . . ?
C2_1 C1_1 C6_1 C5_1 0.3(2) . . . . ?
C7_1 C1_1 C6_1 C5_1 175.28(15) . . . . ?
C10_1 N1_1 C7_1 C1_1 123.51(15) . . . . ?
C8_1 N1_1 C7_1 C1_1 -75.04(17) . . . . ?
C10_1 N1_1 C7_1 C17_1 -114.21(15) . . . . ?
C8_1 N1_1 C7_1 C17_1 47.24(17) . . . . ?
C10_1 N1_1 C7_1 C11_1 6.98(19) . . . . ?
C8_1 N1_1 C7_1 C11_1 168.43(13) . . . . ?
C2_1 C1_1 C7_1 N1_1 0.1(2) . . . . ?
C6_1 C1_1 C7_1 N1_1 -174.60(13) . . . . ?
C2_1 C1_1 C7_1 C17_1 -115.52(16) . . . . ?
C6_1 C1_1 C7_1 C17_1 69.78(18) . . . . ?
C2_1 C1_1 C7_1 C11_1 116.75(16) . . . . ?
C6_1 C1_1 C7_1 C11_1 -57.95(17) . . . . ?
C10_1 N1_1 C8_1 C9_1 0.86(16) . . . . ?
C7_1 N1_1 C8_1 C9_1 -163.17(13) . . . . ?
C10_1 N1_1 C8_1 C23_1 179.69(16) . . . . ?
C7_1 N1_1 C8_1 C23_1 15.7(3) . . . . ?
C23_1 C8_1 C9_1 C26_1 -0.7(2) . . . . ?
N1_1 C8_1 C9_1 C26_1 178.29(14) . . . . ?
C23_1 C8_1 C9_1 N2_1 -179.33(14) . . . . ?
N1_1 C8_1 C9_1 N2_1 -0.35(16) . . . . ?
C10_1 N2_1 C9_1 C8_1 -0.27(16) . . . . ?
C27_1 N2_1 C9_1 C8_1 172.91(13) . . . . ?
C10_1 N2_1 C9_1 C26_1 -178.69(17) . . . . ?
C27_1 N2_1 C9_1 C26_1 -5.5(3) . . . . ?
C9_1 N2_1 C10_1 N1_1 0.85(17) . . . . ?
C27_1 N2_1 C10_1 N1_1 -172.56(13) . . . . ?
C8_1 N1_1 C10_1 N2_1 -1.07(17) . . . . ?
C7_1 N1_1 C10_1 N2_1 163.31(13) . . . . ?
N1_1 C7_1 C11_1 C16_1 -109.70(16) . . . . ?
C1_1 C7_1 C11_1 C16_1 131.61(15) . . . . ?
C17_1 C7_1 C11_1 C16_1 4.1(2) . . . . ?
N1_1 C7_1 C11_1 C12_1 70.32(17) . . . . ?
C1_1 C7_1 C11_1 C12_1 -48.37(17) . . . . ?
C17_1 C7_1 C11_1 C12_1 -175.90(14) . . . . ?
C16_1 C11_1 C12_1 C13_1 1.8(2) . . . . ?
C7_1 C11_1 C12_1 C13_1 -178.18(16) . . . . ?
C11_1 C12_1 C13_1 C14_1 -1.0(3) . . . . ?
C12_1 C13_1 C14_1 C15_1 -0.1(3) . . . . ?
C13_1 C14_1 C15_1 C16_1 0.3(3) . . . . ?
C12_1 C11_1 C16_1 C15_1 -1.6(2) . . . . ?
C7_1 C11_1 C16_1 C15_1 178.37(15) . . . . ?
C14_1 C15_1 C16_1 C11_1 0.6(3) . . . . ?
N1_1 C7_1 C17_1 C22_1 -122.33(15) . . . . ?
C1_1 C7_1 C17_1 C22_1 -2.5(2) . . . . ?
C11_1 C7_1 C17_1 C22_1 121.42(16) . . . . ?
N1_1 C7_1 C17_1 C18_1 51.86(17) . . . . ?
C1_1 C7_1 C17_1 C18_1 171.71(13) . . . . ?
C11_1 C7_1 C17_1 C18_1 -64.39(18) . . . . ?
C22_1 C17_1 C18_1 C19_1 0.5(2) . . . . ?
C7_1 C17_1 C18_1 C19_1 -173.97(15) . . . . ?
C17_1 C18_1 C19_1 C20_1 0.1(3) . . . . ?
C18_1 C19_1 C20_1 C21_1 -0.9(3) . . . . ?
C19_1 C20_1 C21_1 C22_1 0.9(3) . . . . ?
C18_1 C17_1 C22_1 C21_1 -0.4(2) . . . . ?
C7_1 C17_1 C22_1 C21_1 173.80(15) . . . . ?
C20_1 C21_1 C22_1 C17_1 -0.3(3) . . . . ?
C9_1 C8_1 C23_1 C24_1 0.4(2) . . . . ?
N1_1 C8_1 C23_1 C24_1 -178.30(16) . . . . ?
C8_1 C23_1 C24_1 C25_1 0.2(3) . . . . ?
C23_1 C24_1 C25_1 C26_1 -0.6(3) . . . . ?
C24_1 C25_1 C26_1 C9_1 0.3(3) . . . . ?
C8_1 C9_1 C26_1 C25_1 0.3(2) . . . . ?
N2_1 C9_1 C26_1 C25_1 178.57(16) . . . . ?
C10_1 N2_1 C27_1 C28_1 -143.42(14) . . . . ?
C9_1 N2_1 C27_1 C28_1 44.49(18) . . . . ?
C10_1 N2_1 C27_1 C40_1 93.35(16) . . . . ?
C9_1 N2_1 C27_1 C40_1 -78.74(17) . . . . ?
C10_1 N2_1 C27_1 C34_1 -23.17(19) . . . . ?
C9_1 N2_1 C27_1 C34_1 164.74(14) . . . . ?
N2_1 C27_1 C28_1 C33_1 -131.72(16) . . . . ?
C40_1 C27_1 C28_1 C33_1 -13.0(2) . . . . ?
C34_1 C27_1 C28_1 C33_1 109.75(17) . . . . ?
N2_1 C27_1 C28_1 C29_1 46.94(18) . . . . ?
C40_1 C27_1 C28_1 C29_1 165.67(15) . . . . ?
C34_1 C27_1 C28_1 C29_1 -71.59(18) . . . . ?
C33_1 C28_1 C29_1 C30_1 0.5(3) . . . . ?
C27_1 C28_1 C29_1 C30_1 -178.24(16) . . . . ?
C28_1 C29_1 C30_1 C31_1 0.0(3) . . . . ?
C29_1 C30_1 C31_1 C32_1 -0.2(3) . . . . ?
C30_1 C31_1 C32_1 C33_1 0.0(3) . . . . ?
C29_1 C28_1 C33_1 C32_1 -0.7(3) . . . . ?
C27_1 C28_1 C33_1 C32_1 177.97(17) . . . . ?
C31_1 C32_1 C33_1 C28_1 0.5(3) . . . . ?
N2_1 C27_1 C34_1 C39_1 -111.13(17) . . . . ?
C28_1 C27_1 C34_1 C39_1 5.1(2) . . . . ?
C40_1 C27_1 C34_1 C39_1 131.96(16) . . . . ?
N2_1 C27_1 C34_1 C35_1 72.65(18) . . . . ?
C28_1 C27_1 C34_1 C35_1 -171.16(14) . . . . ?
C40_1 C27_1 C34_1 C35_1 -44.26(18) . . . . ?
C39_1 C34_1 C35_1 C36_1 0.4(3) . . . . ?
C27_1 C34_1 C35_1 C36_1 176.79(15) . . . . ?
C34_1 C35_1 C36_1 C37_1 -2.7(3) . . . . ?
C35_1 C36_1 C37_1 C38_1 3.1(3) . . . . ?
C36_1 C37_1 C38_1 C39_1 -1.2(3) . . . . ?
C35_1 C34_1 C39_1 C38_1 1.5(3) . . . . ?
C27_1 C34_1 C39_1 C38_1 -174.79(16) . . . . ?
C37_1 C38_1 C39_1 C34_1 -1.1(3) . . . . ?
N2_1 C27_1 C40_1 C41_1 8.3(2) . . . . ?
C28_1 C27_1 C40_1 C41_1 -108.87(18) . . . . ?
C34_1 C27_1 C40_1 C41_1 126.05(16) . . . . ?
N2_1 C27_1 C40_1 C45_1 -166.25(14) . . . . ?
C28_1 C27_1 C40_1 C45_1 76.53(19) . . . . ?
C34_1 C27_1 C40_1 C45_1 -48.54(18) . . . . ?
C45_1 C40_1 C41_1 C42_1 1.7(3) . . . . ?
C27_1 C40_1 C41_1 C42_1 -172.93(16) . . . . ?
C40_1 C41_1 C42_1 C43_1 -1.0(3) . . . . ?
C41_1 C42_1 C43_1 C44_1 -0.4(3) . . . . ?
C42_1 C43_1 C44_1 C45_1 1.2(3) . . . . ?
C43_1 C44_1 C45_1 C40_1 -0.5(3) . . . . ?
C41_1 C40_1 C45_1 C44_1 -0.9(3) . . . . ?
C27_1 C40_1 C45_1 C44_1 174.00(17) . . . . ?
F1 C1 S1_2 O1_2 -74.0(7) . . . . ?
F2 C1 S1_2 O1_2 45.8(7) . . . . ?
F3 C1 S1_2 O1_2 166.8(6) . . . . ?
F1 C1 S1_2 O2_2 167.6(5) . . . . ?
F2 C1 S1_2 O2_2 -72.6(6) . . . . ?
F3 C1 S1_2 O2_2 48.5(5) . . . . ?
F1 C1 S1_2 O3_2 47.7(6) . . . . ?
F2 C1 S1_2 O3_2 167.4(4) . . . . ?
F3 C1 S1_2 O3_2 -71.5(5) . . . . ?
F1 C1 S1_12 O3_12 68.9(5) . . . . ?
F2 C1 S1_12 O3_12 -172.3(4) . . . . ?
F3 C1 S1_12 O3_12 -54.3(5) . . . . ?
F1 C1 S1_12 O2_12 -170.1(4) . . . . ?
F2 C1 S1_12 O2_12 -51.3(5) . . . . ?
F3 C1 S1_12 O2_12 66.7(4) . . . . ?
F1 C1 S1_12 O1_12 -49.4(5) . . . . ?
F2 C1 S1_12 O1_12 69.4(5) . . . . ?
F3 C1 S1_12 O1_12 -172.6(4) . . . . ?
